data_2211281
loop_
_publ_author_name
'Liu, Hui'
'Wang, Hong-Qing '
'Liu, Zhao-Jie '

_publ_section_title
;Ethyl
 {4-[5-(3-methylphenyl)-3-methylsulfanyl-4-oxo-1-phenylpyrazolo[3,4-<i>d</i>]pyrimidin-6-yloxy]phenoxy}acetate
;
_journal_coeditor_code BH2058
_journal_issue 12
_journal_name_full 'Acta Crystallographica Section E'
_journal_page_first o5459
_journal_page_last o5461
_journal_paper_doi 10.1107/S1600536806046083
_journal_volume 62
_journal_year 2006
_chemical_formula_iupac 'C29 H26 N4 O5 S'
_chemical_formula_moiety 'C29 H26 N4 O5 S'
_chemical_formula_sum 'C29 H26 N4 O5 S'
_chemical_formula_weight 542.60
_chemical_name_systematic
;
Ethyl {4-[5-(3-methylphenyl)-3-methylsulfanyl-4-oxo-1-
phenylpyrazolo[3,4-d]pyrimidin-6-yloxy]phenoxy}acetate
;
_space_group_IT_number 76
_symmetry_cell_setting tetragonal
_symmetry_space_group_name_Hall 'P 4w'
_symmetry_space_group_name_H-M 'P 41'
_atom_sites_solution_hydrogens geom
_atom_sites_solution_primary direct
_atom_sites_solution_secondary difmap
_audit_creation_method SHELXL97
_cell_angle_alpha 90.00
_cell_angle_beta 90.00
_cell_angle_gamma 90.00
_cell_formula_units_Z 4
_cell_length_a 14.1908(16)
_cell_length_b 14.1908(16)
_cell_length_c 13.760(3)
_cell_measurement_reflns_used 6550
_cell_measurement_temperature 292(2)
_cell_measurement_theta_max 21.19
_cell_measurement_theta_min 2.51
_cell_volume 2771.0(7)
_computing_cell_refinement 'SAINT (Bruker, 2001)'
_computing_data_collection 'SMART (Bruker, 2001)'
_computing_data_reduction SAINT
_computing_molecular_graphics 'SHELXTL (Bruker, 2001)'
_computing_publication_material SHELXTL
_computing_structure_refinement 'SHELXL97 (Sheldrick, 1997)'
_computing_structure_solution 'SHELXS97 (Sheldrick, 1997)'
_diffrn_ambient_temperature 292(2)
_diffrn_measured_fraction_theta_full 0.998
_diffrn_measured_fraction_theta_max 0.998
_diffrn_measurement_device_type 'Bruker SMART APEX CCD area-detector'
_diffrn_measurement_method '\f and \w'
_diffrn_radiation_monochromator graphite
_diffrn_radiation_source 'fine-focus sealed tube'
_diffrn_radiation_type MoK\a
_diffrn_radiation_wavelength 0.71073
_diffrn_reflns_av_R_equivalents 0.1308
_diffrn_reflns_av_sigmaI/netI 0.1001
_diffrn_reflns_limit_h_max 17
_diffrn_reflns_limit_h_min -17
_diffrn_reflns_limit_k_max 17
_diffrn_reflns_limit_k_min -17
_diffrn_reflns_limit_l_max 16
_diffrn_reflns_limit_l_min -16
_diffrn_reflns_number 27946
_diffrn_reflns_theta_full 26.00
_diffrn_reflns_theta_max 26.00
_diffrn_reflns_theta_min 2.06
_diffrn_standards_decay_% 0
_diffrn_standards_interval_count 0
_diffrn_standards_interval_time 0
_diffrn_standards_number 0
_exptl_absorpt_coefficient_mu 0.162
_exptl_absorpt_correction_T_max 0.9872
_exptl_absorpt_correction_T_min 0.9530
_exptl_absorpt_correction_type multi-scan
_exptl_absorpt_process_details '(SADABS; Sheldrick, 2002)'
_exptl_crystal_colour colourless
_exptl_crystal_density_diffrn 1.301
_exptl_crystal_density_method 'not measured'
_exptl_crystal_description plate
_exptl_crystal_F_000 1136
_exptl_crystal_size_max 0.30
_exptl_crystal_size_mid 0.20
_exptl_crystal_size_min 0.04
_refine_diff_density_max 0.578
_refine_diff_density_min -0.306
_refine_ls_abs_structure_details 'Flack (1983), 2572 Friedel pairs'
_refine_ls_abs_structure_Flack -0.11(13)
_refine_ls_extinction_method none
_refine_ls_goodness_of_fit_ref 0.949
_refine_ls_hydrogen_treatment constr
_refine_ls_matrix_type full
_refine_ls_number_parameters 356
_refine_ls_number_reflns 5408
_refine_ls_number_restraints 32
_refine_ls_restrained_S_all 0.959
_refine_ls_R_factor_all 0.1101
_refine_ls_R_factor_gt 0.0628
_refine_ls_shift/su_max 0.000
_refine_ls_shift/su_mean 0.000
_refine_ls_structure_factor_coef Fsqd
_refine_ls_weighting_details 'calc w=1/[\s^2^(Fo^2^)+(0.12P)^2^] where P=(Fo^2^+2Fc^2^)/3'
_refine_ls_weighting_scheme calc
_refine_ls_wR_factor_gt 0.1592
_refine_ls_wR_factor_ref 0.1851
_reflns_number_gt 3258
_reflns_number_total 5408
_reflns_threshold_expression I>2\s(I)
_cod_data_source_file bh2058.cif
_cod_data_source_block I
_cod_original_cell_volume 2771.0(8)
_cod_database_code 2211281
_cod_database_fobs_code 2211281

loop_
_symmetry_equiv_pos_as_xyz
'x, y, z'
'-x, -y, z+1/2'
'-y, x, z+1/4'
'y, -x, z+3/4'

loop_
_atom_site_type_symbol
_atom_site_label
_atom_site_fract_x
_atom_site_fract_y
_atom_site_fract_z
_atom_site_U_iso_or_equiv
_atom_site_adp_type
_atom_site_calc_flag
_atom_site_refinement_flags
_atom_site_occupancy
_atom_site_disorder_assembly
_atom_site_disorder_group
C C1 0.3978(3) 0.4015(3) 0.1932(3) 0.0561(10) Uani d . 1 . .
C C2 0.3289(3) 0.4678(3) 0.1797(4) 0.0737(11) Uani d . 1 . .
H H2 0.3445 0.5300 0.1662 0.088 Uiso calc R 1 . .
C C3 0.2356(3) 0.4405(4) 0.1865(5) 0.0880(15) Uani d . 1 . .
H H3 0.1886 0.4854 0.1781 0.106 Uiso calc R 1 . .
C C4 0.2108(4) 0.3497(4) 0.2052(4) 0.0853(15) Uani d . 1 . .
H H4 0.1477 0.3327 0.2111 0.102 Uiso calc R 1 . .
C C5 0.2809(4) 0.2834(4) 0.2154(4) 0.0879(15) Uani d . 1 . .
H H5 0.2649 0.2209 0.2268 0.106 Uiso calc R 1 . .
C C6 0.3741(3) 0.3080(4) 0.2090(4) 0.0774(13) Uani d . 1 . .
H H6 0.4208 0.2625 0.2151 0.093 Uiso calc R 1 . .
C C7 0.6062(3) 0.5319(3) 0.1794(3) 0.0569(9) Uani d . 1 . .
C C8 0.6486(3) 0.4423(3) 0.1795(3) 0.0525(9) Uani d . 1 . .
C C9 0.5747(3) 0.3799(3) 0.1840(3) 0.0553(9) Uani d . 1 . .
C C10 0.5667(4) 0.7194(3) 0.1725(4) 0.0841(14) Uani d . 1 . .
H H10A 0.5240 0.7024 0.1212 0.126 Uiso calc R 1 . .
H H10B 0.5886 0.7826 0.1625 0.126 Uiso calc R 1 . .
H H10C 0.5347 0.7154 0.2338 0.126 Uiso calc R 1 . .
C C11 0.7433(3) 0.4079(3) 0.1716(3) 0.0538(9) Uani d . 1 . .
C C12 0.6656(3) 0.2533(3) 0.1778(3) 0.0585(9) Uani d . 1 . .
C C13 0.8362(3) 0.2617(3) 0.1623(3) 0.0629(10) Uani d . 1 . .
C C14 0.8641(4) 0.2286(4) 0.0732(4) 0.0828(14) Uani d . 1 A .
H H14 0.8250 0.2354 0.0195 0.099 Uiso calc R 1 . .
C C15 0.9517(4) 0.1846(4) 0.0638(5) 0.0930(17) Uani d D 1 . .
C C16 1.0100(4) 0.1753(4) 0.1431(6) 0.0973(19) Uani d . 1 A .
H H16 1.0691 0.1479 0.1359 0.117 Uiso calc R 1 . .
C C17 0.9816(4) 0.2059(5) 0.2311(6) 0.104(2) Uani d . 1 . .
H H17 1.0204 0.1974 0.2849 0.125 Uiso calc R 1 A .
C C18 0.8939(3) 0.2505(4) 0.2421(4) 0.0842(14) Uani d . 1 A .
H H18 0.8749 0.2722 0.3028 0.101 Uiso calc R 1 . .
C C19 0.9787(6) 0.1461(6) -0.0332(6) 0.154(3) Uani d D 1 A 1
H H19A 1.0447 0.1563 -0.0440 0.232 Uiso calc R 1 A 1
H H19B 0.9431 0.1775 -0.0830 0.232 Uiso calc R 1 A 1
H H19C 0.9655 0.0798 -0.0351 0.232 Uiso calc R 1 A 1
C C20 0.6056(3) 0.0995(3) 0.1738(4) 0.0613(10) Uani d . 1 . .
C C21 0.5877(3) 0.0453(3) 0.2539(3) 0.0717(12) Uani d . 1 . .
H H21 0.6255 0.0509 0.3088 0.086 Uiso calc R 1 . .
C C22 0.5140(4) -0.0172(3) 0.2532(3) 0.0731(13) Uani d . 1 . .
H H22 0.5011 -0.0536 0.3078 0.088 Uiso calc R 1 . .
C C23 0.4597(3) -0.0255(3) 0.1716(4) 0.0659(10) Uani d . 1 . .
C C24 0.4777(4) 0.0270(4) 0.0918(4) 0.0798(14) Uani d . 1 . .
H H24 0.4399 0.0208 0.0369 0.096 Uiso calc R 1 . .
C C25 0.5523(3) 0.0900(3) 0.0912(3) 0.0708(12) Uani d . 1 . .
H H25 0.5659 0.1252 0.0360 0.085 Uiso calc R 1 . .
C C26 0.3469(5) -0.1262(4) 0.2463(6) 0.115(2) Uani d . 1 . .
H H26A 0.3962 -0.1529 0.2866 0.138 Uiso calc R 1 . .
H H26B 0.3023 -0.1754 0.2298 0.138 Uiso calc R 1 . .
C C27 0.2943(6) -0.0405(8) 0.3026(8) 0.146(3) Uani d U 1 . .
C C28 0.2346(9) 0.0121(10) 0.4499(10) 0.202(5) Uani d U 1 . .
H H28A 0.2176 -0.0166 0.5114 0.242 Uiso calc R 1 . .
H H28B 0.1769 0.0327 0.4186 0.242 Uiso calc R 1 . .
C C29 0.2984(11) 0.1004(9) 0.4700(13) 0.231(6) Uani d U 1 . .
H H29A 0.3546 0.0809 0.5031 0.346 Uiso calc R 1 . .
H H29B 0.2646 0.1446 0.5096 0.346 Uiso calc R 1 . .
H H29C 0.3150 0.1296 0.4094 0.346 Uiso calc R 1 . .
N N1 0.4943(2) 0.4300(2) 0.1883(2) 0.0564(8) Uani d . 1 . .
N N2 0.5141(2) 0.5264(2) 0.1854(2) 0.0577(8) Uani d . 1 . .
N N3 0.7462(2) 0.3064(2) 0.1718(3) 0.0582(8) Uani d . 1 . .
N N4 0.5805(2) 0.2832(2) 0.1849(2) 0.0580(8) Uani d . 1 . .
O O1 0.81497(19) 0.45220(19) 0.1628(2) 0.0665(7) Uani d . 1 . .
O O2 0.68416(19) 0.16068(19) 0.1759(3) 0.0733(8) Uani d . 1 . .
O O3 0.3846(3) -0.0868(3) 0.1633(3) 0.0970(11) Uani d . 1 . .
O O4 0.2606(6) 0.0258(6) 0.2576(7) 0.204(3) Uani d U 1 . .
O O5 0.2822(5) -0.0622(6) 0.3857(7) 0.199(3) Uani d U 1 . .
S S1 0.66485(8) 0.64038(7) 0.17232(9) 0.0729(3) Uani d . 1 . .

loop_
_atom_site_aniso_label
_atom_site_aniso_U_11
_atom_site_aniso_U_22
_atom_site_aniso_U_33
_atom_site_aniso_U_12
_atom_site_aniso_U_13
_atom_site_aniso_U_23
C1 0.055(2) 0.068(3) 0.045(2) -0.001(2) 0.0067(16) -0.0044(17)
C2 0.074(3) 0.073(3) 0.075(3) 0.007(2) -0.003(2) 0.000(3)
C3 0.061(3) 0.098(4) 0.105(4) 0.010(3) -0.005(3) -0.008(3)
C4 0.062(3) 0.106(4) 0.088(4) -0.005(3) 0.002(2) -0.008(3)
C5 0.069(3) 0.089(3) 0.106(4) -0.014(3) 0.013(3) 0.004(3)
C6 0.062(3) 0.074(3) 0.096(3) 0.001(2) 0.013(2) 0.007(2)
C7 0.072(3) 0.059(2) 0.0397(19) -0.0039(19) 0.005(2) -0.0020(19)
C8 0.056(2) 0.056(2) 0.0451(19) -0.0021(17) 0.0039(18) -0.0018(19)
C9 0.066(2) 0.053(2) 0.047(2) 0.0000(19) 0.0074(18) -0.0042(19)
C10 0.113(4) 0.068(3) 0.072(3) 0.009(2) -0.011(3) -0.004(3)
C11 0.059(2) 0.057(2) 0.0447(18) -0.0079(18) 0.0038(19) -0.0007(19)
C12 0.057(2) 0.059(2) 0.059(2) -0.0003(19) 0.006(2) 0.004(2)
C13 0.052(2) 0.064(2) 0.072(3) -0.0058(18) 0.009(2) 0.003(2)
C14 0.070(3) 0.082(3) 0.095(4) 0.008(3) 0.001(3) -0.004(3)
C15 0.072(3) 0.071(3) 0.135(5) 0.004(3) 0.029(4) -0.016(3)
C16 0.055(3) 0.077(3) 0.159(7) -0.006(3) 0.000(4) -0.002(4)
C17 0.065(4) 0.117(5) 0.129(6) -0.005(3) -0.018(4) 0.034(4)
C18 0.066(3) 0.105(4) 0.081(3) -0.003(3) -0.010(3) 0.012(3)
C19 0.143(7) 0.145(7) 0.175(8) 0.017(5) 0.036(6) -0.038(6)
C20 0.058(2) 0.045(2) 0.080(3) 0.0056(17) 0.007(2) 0.002(2)
C21 0.077(3) 0.070(3) 0.069(3) -0.004(2) -0.010(2) 0.003(2)
C22 0.081(3) 0.066(3) 0.072(3) -0.001(3) 0.007(3) 0.014(2)
C23 0.066(2) 0.053(2) 0.079(3) -0.0106(18) 0.000(3) -0.002(2)
C24 0.087(3) 0.074(3) 0.078(3) -0.007(3) -0.019(3) 0.001(3)
C25 0.072(3) 0.071(3) 0.069(3) -0.008(2) -0.005(2) 0.018(2)
C26 0.095(4) 0.085(4) 0.165(7) -0.023(3) 0.009(4) 0.030(4)
C27 0.107(5) 0.176(7) 0.155(7) 0.014(5) 0.024(5) 0.051(6)
C28 0.186(8) 0.211(8) 0.208(8) 0.008(7) 0.015(7) -0.022(7)
C29 0.248(12) 0.195(10) 0.249(13) 0.039(10) -0.037(11) -0.003(9)
N1 0.061(2) 0.0546(19) 0.0539(19) 0.0019(15) 0.0066(15) 0.0008(15)
N2 0.063(2) 0.057(2) 0.0536(19) 0.0020(15) 0.0099(16) -0.0009(16)
N3 0.0488(17) 0.0638(19) 0.0621(18) -0.0009(14) 0.0012(16) 0.0004(18)
N4 0.0539(19) 0.0558(18) 0.064(2) 0.0002(14) 0.0060(16) 0.0006(17)
O1 0.0600(17) 0.0697(17) 0.0699(17) -0.0114(13) 0.0026(15) -0.0015(15)
O2 0.0556(16) 0.0546(16) 0.110(2) -0.0013(12) -0.0018(17) 0.0088(18)
O3 0.095(2) 0.084(2) 0.111(3) -0.0282(19) -0.013(2) 0.004(2)
O4 0.191(6) 0.197(6) 0.225(8) 0.053(6) 0.012(6) 0.031(6)
O5 0.175(5) 0.217(6) 0.206(7) 0.053(5) 0.011(5) 0.027(5)
S1 0.0852(8) 0.0596(6) 0.0739(7) -0.0087(5) 0.0069(6) -0.0040(6)

loop_
_atom_type_symbol
_atom_type_description
_atom_type_scat_dispersion_real
_atom_type_scat_dispersion_imag
_atom_type_scat_source
C C 0.0033 0.0016 'International Tables Vol C Tables 4.2.6.8 and 6.1.1.4'
H H 0.0000 0.0000 'International Tables Vol C Tables 4.2.6.8 and 6.1.1.4'
N N 0.0061 0.0033 'International Tables Vol C Tables 4.2.6.8 and 6.1.1.4'
O O 0.0106 0.0060 'International Tables Vol C Tables 4.2.6.8 and 6.1.1.4'
S S 0.1246 0.1234 'International Tables Vol C Tables 4.2.6.8 and 6.1.1.4'

loop_
_geom_angle_atom_site_label_1
_geom_angle_atom_site_label_2
_geom_angle_atom_site_label_3
_geom_angle
C2 C1 C6 120.3(4)
C2 C1 N1 118.9(4)
C6 C1 N1 120.8(4)
C1 C2 C3 118.8(5)
C1 C2 H2 120.6
C3 C2 H2 120.6
C4 C3 C2 121.8(5)
C4 C3 H3 119.1
C2 C3 H3 119.1
C3 C4 C5 118.6(5)
C3 C4 H4 120.7
C5 C4 H4 120.7
C6 C5 C4 121.2(5)
C6 C5 H5 119.4
C4 C5 H5 119.4
C5 C6 C1 119.3(5)
C5 C6 H6 120.4
C1 C6 H6 120.4
N2 C7 C8 111.8(3)
N2 C7 S1 121.9(3)
C8 C7 S1 126.3(3)
C9 C8 C7 104.9(3)
C9 C8 C11 119.9(3)
C7 C8 C11 135.1(3)
N1 C9 C8 108.0(3)
N1 C9 N4 125.2(3)
C8 C9 N4 126.8(4)
S1 C10 H10A 109.5
S1 C10 H10B 109.5
H10A C10 H10B 109.5
S1 C10 H10C 109.5
H10A C10 H10C 109.5
H10B C10 H10C 109.5
O1 C11 C8 128.5(4)
O1 C11 N3 119.9(3)
C8 C11 N3 111.6(3)
N4 C12 O2 120.7(3)
N4 C12 N3 127.4(3)
O2 C12 N3 111.9(3)
C14 C13 C18 120.1(4)
C14 C13 N3 119.4(4)
C18 C13 N3 120.5(4)
C13 C14 C15 119.6(5)
C13 C14 H14 120.2
C15 C14 H14 120.2
C16 C15 C14 120.3(5)
C16 C15 C19 121.3(6)
C14 C15 C19 118.4(6)
C17 C16 C15 120.1(5)
C17 C16 H16 119.9
C15 C16 H16 119.9
C16 C17 C18 120.4(6)
C16 C17 H17 119.8
C18 C17 H17 119.8
C13 C18 C17 119.5(5)
C13 C18 H18 120.2
C17 C18 H18 120.2
C15 C19 H19A 109.5
C15 C19 H19B 109.5
C15 C19 H19C 109.5
C21 C20 C25 120.7(4)
C21 C20 O2 118.4(4)
C25 C20 O2 120.8(4)
C20 C21 C22 119.9(4)
C20 C21 H21 120.0
C22 C21 H21 120.0
C23 C22 C21 119.5(4)
C23 C22 H22 120.3
C21 C22 H22 120.3
C24 C23 C22 120.8(4)
C24 C23 O3 115.3(5)
C22 C23 O3 123.9(4)
C23 C24 C25 120.3(4)
C23 C24 H24 119.9
C25 C24 H24 119.9
C20 C25 C24 118.7(4)
C20 C25 H25 120.7
C24 C25 H25 120.7
O3 C26 C27 105.7(5)
O3 C26 H26A 110.6
C27 C26 H26A 110.6
O3 C26 H26B 110.6
C27 C26 H26B 110.6
H26A C26 H26B 108.7
O5 C27 O4 128.6(11)
O5 C27 C26 109.3(9)
O4 C27 C26 120.9(10)
O5 C28 C29 113.4(10)
O5 C28 H28A 108.9
C29 C28 H28A 108.9
O5 C28 H28B 108.9
C29 C28 H28B 108.9
H28A C28 H28B 107.7
C28 C29 H29A 109.5
C28 C29 H29B 109.5
H29A C29 H29B 109.5
C28 C29 H29C 109.5
H29A C29 H29C 109.5
H29B C29 H29C 109.5
C9 N1 N2 110.2(3)
C9 N1 C1 131.7(3)
N2 N1 C1 118.1(3)
C7 N2 N1 105.1(3)
C12 N3 C13 120.4(3)
C12 N3 C11 121.6(3)
C13 N3 C11 117.9(3)
C12 N4 C9 112.6(3)
C12 O2 C20 116.6(3)
C26 O3 C23 119.1(5)
C27 O5 C28 115.9(10)
C7 S1 C10 100.4(2)

loop_
_geom_bond_atom_site_label_1
_geom_bond_atom_site_label_2
_geom_bond_distance
C1 C2 1.370(6)
C1 C6 1.385(6)
C1 N1 1.430(5)
C2 C3 1.382(7)
C2 H2 0.9300
C3 C4 1.361(7)
C3 H3 0.9300
C4 C5 1.376(8)
C4 H4 0.9300
C5 C6 1.370(7)
C5 H5 0.9300
C6 H6 0.9300
C7 N2 1.313(5)
C7 C8 1.406(5)
C7 S1 1.752(4)
C8 C9 1.374(5)
C8 C11 1.433(5)
C9 N1 1.345(5)
C9 N4 1.375(5)
C10 S1 1.788(5)
C10 H10A 0.9600
C10 H10B 0.9600
C10 H10C 0.9600
C11 O1 1.202(4)
C11 N3 1.442(5)
C12 N4 1.284(5)
C12 O2 1.341(5)
C12 N3 1.372(5)
C13 C14 1.370(7)
C13 C18 1.380(7)
C13 N3 1.432(5)
C14 C15 1.397(7)
C14 H14 0.9300
C15 C16 1.376(9)
C15 C19 1.492(7)
C16 C17 1.349(10)
C16 H16 0.9300
C17 C18 1.404(9)
C17 H17 0.9300
C18 H18 0.9300
C19 H19A 0.9600
C19 H19B 0.9600
C19 H19C 0.9600
C20 C21 1.367(7)
C20 C25 1.371(7)
C20 O2 1.414(5)
C21 C22 1.371(7)
C21 H21 0.9300
C22 C23 1.367(7)
C22 H22 0.9300
C23 C24 1.352(7)
C23 O3 1.380(5)
C24 C25 1.386(7)
C24 H24 0.9300
C25 H25 0.9300
C26 O3 1.379(8)
C26 C27 1.623(13)
C26 H26A 0.9700
C26 H26B 0.9700
C27 O5 1.197(11)
C27 O4 1.224(11)
C28 O5 1.533(14)
C28 C29 1.571(18)
C28 H28A 0.9700
C28 H28B 0.9700
C29 H29A 0.9600
C29 H29B 0.9600
C29 H29C 0.9600
N1 N2 1.397(4)

loop_
_geom_hbond_atom_site_label_D
_geom_hbond_atom_site_label_H
_geom_hbond_atom_site_label_A
_geom_hbond_site_symmetry_A
_geom_hbond_distance_DH
_geom_hbond_distance_HA
_geom_hbond_distance_DA
_geom_hbond_angle_DHA
_geom_hbond_publ_flag
C22 H22 O1 3_645 0.93 2.45 3.275(6) 147.8 y
C25 H25 O1 4_564 0.93 2.49 3.141(5) 127.2 y
C6 H6 N4 . 0.93 2.32 2.969(6) 126.3 y

loop_
_geom_torsion_atom_site_label_1
_geom_torsion_atom_site_label_2
_geom_torsion_atom_site_label_3
_geom_torsion_atom_site_label_4
_geom_torsion
C6 C1 C2 C3 2.9(7)
N1 C1 C2 C3 -178.6(4)
C1 C2 C3 C4 -0.7(8)
C2 C3 C4 C5 -1.5(9)
C3 C4 C5 C6 1.4(9)
C4 C5 C6 C1 0.9(8)
C2 C1 C6 C5 -3.0(7)
N1 C1 C6 C5 178.6(4)
N2 C7 C8 C9 1.3(4)
S1 C7 C8 C9 -178.8(3)
N2 C7 C8 C11 177.6(4)
S1 C7 C8 C11 -2.5(7)
C7 C8 C9 N1 -1.3(4)
C11 C8 C9 N1 -178.3(3)
C7 C8 C9 N4 179.3(4)
C11 C8 C9 N4 2.3(6)
C9 C8 C11 O1 176.5(4)
C7 C8 C11 O1 0.6(8)
C9 C8 C11 N3 -1.4(5)
C7 C8 C11 N3 -177.3(4)
C18 C13 C14 C15 -0.8(7)
N3 C13 C14 C15 -179.7(4)
C13 C14 C15 C16 -0.6(8)
C13 C14 C15 C19 177.8(5)
C14 C15 C16 C17 2.2(9)
C19 C15 C16 C17 -176.1(7)
C15 C16 C17 C18 -2.3(9)
C14 C13 C18 C17 0.7(8)
N3 C13 C18 C17 179.5(4)
C16 C17 C18 C13 0.9(9)
C25 C20 C21 C22 -2.0(7)
O2 C20 C21 C22 -177.8(4)
C20 C21 C22 C23 0.8(7)
C21 C22 C23 C24 0.0(8)
C21 C22 C23 O3 179.4(4)
C22 C23 C24 C25 0.4(8)
O3 C23 C24 C25 -179.0(5)
C21 C20 C25 C24 2.4(7)
O2 C20 C25 C24 178.0(4)
C23 C24 C25 C20 -1.6(8)
O3 C26 C27 O5 -161.5(8)
O3 C26 C27 O4 29.7(11)
C8 C9 N1 N2 0.9(4)
N4 C9 N1 N2 -179.7(3)
C8 C9 N1 C1 179.5(3)
N4 C9 N1 C1 -1.1(6)
C2 C1 N1 C9 -168.6(4)
C6 C1 N1 C9 9.9(6)
C2 C1 N1 N2 10.0(5)
C6 C1 N1 N2 -171.6(4)
C8 C7 N2 N1 -0.8(4)
S1 C7 N2 N1 179.3(3)
C9 N1 N2 C7 0.0(4)
C1 N1 N2 C7 -178.9(3)
N4 C12 N3 C13 -178.8(4)
O2 C12 N3 C13 1.5(5)
N4 C12 N3 C11 -0.9(7)
O2 C12 N3 C11 179.4(4)
C14 C13 N3 C12 79.1(5)
C18 C13 N3 C12 -99.8(5)
C14 C13 N3 C11 -98.9(5)
C18 C13 N3 C11 82.2(5)
O1 C11 N3 C12 -177.4(4)
C8 C11 N3 C12 0.8(5)
O1 C11 N3 C13 0.6(6)
C8 C11 N3 C13 178.7(3)
O2 C12 N4 C9 -178.9(4)
N3 C12 N4 C9 1.4(6)
N1 C9 N4 C12 178.5(4)
C8 C9 N4 C12 -2.1(6)
N4 C12 O2 C20 5.2(6)
N3 C12 O2 C20 -175.1(4)
C21 C20 O2 C12 -111.3(5)
C25 C20 O2 C12 72.9(5)
C27 C26 O3 C23 69.9(7)
C24 C23 O3 C26 -164.6(5)
C22 C23 O3 C26 16.0(7)
O4 C27 O5 C28 -13.5(18)
C26 C27 O5 C28 178.9(8)
C29 C28 O5 C27 -69.2(14)
N2 C7 S1 C10 -1.6(4)
C8 C7 S1 C10 178.5(4)

loop_
_cod_related_entry_id
_cod_related_entry_database
_cod_related_entry_code
1 ChemSpider 21126045
